data_2210108
loop_
_publ_author_name
'Takechi, Haruko'
'Kubo, Kanji'
'Takahashi, Hajime'
'Matsumoto, Taisuke'

_publ_section_title
;
 Methyl 4-(7-diethylamino-2-oxo-2<i>H</i>-1-benzopyran-3-yl)benzoate
;
_journal_coeditor_code BT2155
_journal_issue 9
_journal_name_full 'Acta Crystallographica Section E'
_journal_page_first o3826
_journal_page_last o3828
_journal_paper_doi 10.1107/S1600536806031138
_journal_volume 62
_journal_year 2006
_chemical_formula_iupac 'C21 H21 N O4'
_chemical_formula_moiety 'C21 H21 N O4'
_chemical_formula_sum 'C21 H21 N O4'
_chemical_formula_weight 351.40
_chemical_name_systematic
;
Methyl 4-(7-diethylamino-2-oxo-2H-1-benzopyran-3-yl)benzoate
;
_space_group_IT_number 19
_symmetry_cell_setting orthorhombic
_symmetry_space_group_name_Hall 'P 2ac 2ab'
_symmetry_space_group_name_H-M 'P 21 21 21'
_cell_angle_alpha 90.0000
_cell_angle_beta 90.0000
_cell_angle_gamma 90.0000
_cell_formula_units_Z 4
_cell_length_a 6.332(2)
_cell_length_b 12.103(4)
_cell_length_c 22.424(8)
_cell_measurement_reflns_used 3599
_cell_measurement_temperature 123.1
_cell_measurement_theta_max 27.5
_cell_measurement_theta_min 3.2
_cell_volume 1718.5(10)
_computing_cell_refinement CrystalClear
_computing_data_collection 'CrystalClear (Rigaku, 1999)'
_computing_data_reduction 'CrystalStructure (Rigaku/MSC)'
_computing_molecular_graphics
;
ORTEPIII (Burnett & Johnson, 1996) and MERCURY (Version 1.3; Macrae
<i>et al.</i>,  2006)
;
_computing_publication_material CrystalStructure
_computing_structure_refinement 'CRYSTALS (Betteridge <i>et al.</i>,  2003)'
_computing_structure_solution 'SIR97 (Altomare <i>et al.</i>,  1999)'
_diffrn_detector_area_resol_mean 7.31
_diffrn_measured_fraction_theta_full 0.985
_diffrn_measured_fraction_theta_max 0.985
_diffrn_measurement_device_type 'Rigaku Saturn'
_diffrn_measurement_method \w
_diffrn_radiation_type 'Mo K\a'
_diffrn_radiation_wavelength 0.71070
_diffrn_reflns_av_R_equivalents 0.072
_diffrn_reflns_limit_h_max 7
_diffrn_reflns_limit_h_min -7
_diffrn_reflns_limit_k_max 15
_diffrn_reflns_limit_k_min -15
_diffrn_reflns_limit_l_max 29
_diffrn_reflns_limit_l_min -29
_diffrn_reflns_number 14109
_diffrn_reflns_theta_full 27.48
_diffrn_reflns_theta_max 27.48
_exptl_absorpt_coefficient_mu 0.094
_exptl_absorpt_correction_T_max 0.997
_exptl_absorpt_correction_T_min 0.884
_exptl_absorpt_correction_type multi-scan
_exptl_absorpt_process_details '(Jacobson, 1998)'
_exptl_crystal_colour yellow
_exptl_crystal_density_diffrn 1.358
_exptl_crystal_density_method 'not measured'
_exptl_crystal_description platelet
_exptl_crystal_F_000 744.00
_exptl_crystal_size_max 0.12
_exptl_crystal_size_mid 0.12
_exptl_crystal_size_min 0.03
_refine_diff_density_max 0.34
_refine_diff_density_min -0.41
_refine_ls_extinction_coef 11E1(3)
_refine_ls_extinction_method 'Larson (1970), equation 22'
_refine_ls_goodness_of_fit_ref 1.009
_refine_ls_hydrogen_treatment constr
_refine_ls_number_parameters 236
_refine_ls_number_reflns 2249
_refine_ls_R_factor_gt 0.0464
_refine_ls_shift/su_max 0.0000
_refine_ls_structure_factor_coef Fsqd
_refine_ls_weighting_details 'w = 1/[0.7250\s(Fo^2^)]/(4Fo^2^)'
_refine_ls_weighting_scheme calc
_refine_ls_wR_factor_ref 0.1348
_reflns_number_gt 1207
_reflns_number_total 2249
_reflns_threshold_expression F^2^>2\s(F^2^)
_cod_data_source_file bt2155.cif
_cod_data_source_block I
_cod_database_code 2210108
_cod_database_fobs_code 2210108

loop_
_symmetry_equiv_pos_site_id
_symmetry_equiv_pos_as_xyz
1 +X,+Y,+Z
2 1/2+X,1/2-Y,-Z
3 -X,1/2+Y,1/2-Z
4 1/2-X,-Y,1/2+Z

loop_
_atom_site_type_symbol
_atom_site_label
_atom_site_fract_x
_atom_site_fract_y
_atom_site_fract_z
_atom_site_U_iso_or_equiv
_atom_site_adp_type
_atom_site_calc_flag
_atom_site_refinement_flags
_atom_site_occupancy
O O1 0.2611(4) 0.2128(2) 0.71275(12) 0.0248(7) Uani d . 1.00
O O2 0.5600(4) 0.2832(2) 0.74415(12) 0.0319(8) Uani d . 1.00
O O3 1.2575(4) -0.0490(2) 0.94975(14) 0.0439(9) Uani d . 1.00
O O4 1.2975(4) 0.1353(2) 0.95221(12) 0.0265(7) Uani d . 1.00
N N1 -0.3790(5) 0.0798(2) 0.62716(14) 0.0256(9) Uani d . 1.00
C C1 0.4415(5) 0.2053(3) 0.74844(18) 0.0228(10) Uani d . 1.00
C C2 0.4671(5) 0.1063(3) 0.78468(17) 0.0192(9) Uani d . 1.00
C C3 0.3194(5) 0.0250(3) 0.77919(16) 0.0202(9) Uani d . 1.00
C C4 0.1453(5) 0.0317(3) 0.73990(16) 0.0192(9) Uani d . 1.00
C C5 -0.0040(5) -0.0515(3) 0.73050(16) 0.0233(10) Uani d . 1.00
C C6 -0.1715(5) -0.0381(3) 0.69271(16) 0.0236(10) Uani d . 1.00
C C7 -0.2020(5) 0.0629(3) 0.66156(17) 0.0212(9) Uani d . 1.00
C C8 -0.0486(5) 0.1458(3) 0.66855(17) 0.0232(10) Uani d . 1.00
C C9 0.1161(5) 0.1290(3) 0.70697(17) 0.0203(9) Uani d . 1.00
C C10 0.6523(5) 0.0944(3) 0.82442(16) 0.0208(9) Uani d . 1.00
C C11 0.7795(6) 0.1833(3) 0.84176(17) 0.0250(10) Uani d . 1.00
C C12 0.9556(6) 0.1684(3) 0.87821(17) 0.0242(10) Uani d . 1.00
C C13 1.0081(5) 0.0636(3) 0.89839(16) 0.0215(9) Uani d . 1.00
C C14 0.8834(6) -0.0255(3) 0.88184(17) 0.0252(10) Uani d . 1.00
C C15 0.7093(5) -0.0103(3) 0.84555(16) 0.0233(9) Uani d . 1.00
C C16 1.1968(6) 0.0417(3) 0.93539(17) 0.0259(10) Uani d . 1.00
C C17 1.4837(5) 0.1179(3) 0.98836(18) 0.0314(11) Uani d . 1.00
C C18 -0.4021(6) 0.1798(3) 0.59127(18) 0.0303(11) Uani d . 1.00
C C19 -0.2763(8) 0.1774(4) 0.53361(19) 0.0431(13) Uani d . 1.00
C C20 -0.5304(5) -0.0096(3) 0.61685(17) 0.0272(10) Uani d . 1.00
C C21 -0.4579(6) -0.0970(3) 0.57260(17) 0.0300(11) Uani d . 1.00
H H1 0.3335 -0.0393 0.8031 0.024 Uiso c R 1.00
H H2 0.0116 -0.1198 0.7510 0.028 Uiso c R 1.00
H H3 -0.2687 -0.0970 0.6872 0.028 Uiso c R 1.00
H H4 -0.0599 0.2130 0.6469 0.028 Uiso c R 1.00
H H5 0.7458 0.2556 0.8283 0.030 Uiso c R 1.00
H H6 1.0396 0.2301 0.8892 0.029 Uiso c R 1.00
H H7 0.9184 -0.0976 0.8953 0.030 Uiso c R 1.00
H H8 0.6262 -0.0724 0.8346 0.028 Uiso c R 1.00
H H9 1.5217 0.1857 1.0069 0.038 Uiso c R 1.00
H H10 1.4540 0.0642 1.0181 0.038 Uiso c R 1.00
H H11 1.5972 0.0929 0.9641 0.038 Uiso c R 1.00
H H12 -0.5471 0.1890 0.5816 0.036 Uiso c R 1.00
H H13 -0.3558 0.2409 0.6144 0.036 Uiso c R 1.00
H H14 -0.1396 0.2071 0.5406 0.052 Uiso c R 1.00
H H15 -0.3465 0.2203 0.5042 0.052 Uiso c R 1.00
H H16 -0.2637 0.1033 0.5201 0.052 Uiso c R 1.00
H H17 -0.5563 -0.0451 0.6539 0.033 Uiso c R 1.00
H H18 -0.6580 0.0217 0.6024 0.033 Uiso c R 1.00
H H19 -0.5694 -0.1477 0.5651 0.036 Uiso c R 1.00
H H20 -0.4181 -0.0621 0.5364 0.036 Uiso c R 1.00
H H21 -0.3401 -0.1356 0.5886 0.036 Uiso c R 1.00

loop_
_atom_site_aniso_label
_atom_site_aniso_U_11
_atom_site_aniso_U_22
_atom_site_aniso_U_33
_atom_site_aniso_U_12
_atom_site_aniso_U_13
_atom_site_aniso_U_23
O1 0.0228(13) 0.0182(14) 0.0335(15) 0.0003(12) -0.0022(12) 0.0018(12)
O2 0.0290(16) 0.0197(15) 0.0470(19) -0.0040(14) -0.0062(15) 0.0054(14)
O3 0.0392(17) 0.0280(18) 0.065(2) 0.0012(16) -0.0204(17) 0.0036(17)
O4 0.0234(13) 0.0272(16) 0.0288(15) -0.0021(12) -0.0073(12) 0.0005(13)
N1 0.0262(16) 0.0224(19) 0.0282(18) -0.0004(16) -0.0043(14) 0.0008(16)
C1 0.0171(19) 0.020(2) 0.032(2) 0.0019(18) -0.0036(19) -0.0006(19)
C2 0.0176(16) 0.0155(19) 0.0245(19) 0.0018(16) 0.0051(16) -0.0004(17)
C3 0.0232(18) 0.018(2) 0.0189(18) 0.0020(16) 0.0061(16) -0.0001(16)
C4 0.0224(18) 0.016(2) 0.0193(18) 0.0031(17) 0.0004(15) -0.0019(17)
C5 0.0284(19) 0.021(2) 0.0207(18) 0.0016(19) 0.0033(17) -0.0020(17)
C6 0.026(2) 0.022(2) 0.0232(19) -0.0032(18) 0.0031(16) -0.0034(18)
C7 0.0206(17) 0.022(2) 0.0209(18) -0.0013(18) -0.0005(16) -0.0036(17)
C8 0.0251(19) 0.020(2) 0.025(2) 0.0009(18) 0.0001(17) 0.0007(17)
C9 0.0205(17) 0.0141(19) 0.026(2) -0.0026(16) 0.0032(16) -0.0042(17)
C10 0.0217(18) 0.019(2) 0.0212(19) 0.0047(18) 0.0027(15) -0.0020(17)
C11 0.031(2) 0.018(2) 0.026(2) 0.0036(19) -0.0001(18) 0.0002(18)
C12 0.028(2) 0.021(2) 0.0239(19) 0.0007(19) 0.0002(17) -0.0019(18)
C13 0.0202(17) 0.023(2) 0.0210(18) 0.0010(17) 0.0008(15) -0.0017(17)
C14 0.030(2) 0.020(2) 0.025(2) 0.0038(18) -0.0003(17) 0.0033(18)
C15 0.0249(19) 0.021(2) 0.0244(19) -0.0020(19) 0.0006(17) -0.0014(17)
C16 0.030(2) 0.023(2) 0.025(2) -0.002(2) 0.0013(18) -0.0008(18)
C17 0.0256(19) 0.041(2) 0.028(2) -0.002(2) -0.0057(18) -0.002(2)
C18 0.032(2) 0.027(2) 0.033(2) 0.000(2) -0.0065(19) 0.003(2)
C19 0.061(3) 0.030(2) 0.038(2) -0.002(2) 0.004(2) 0.003(2)
C20 0.0245(19) 0.032(2) 0.0252(19) -0.003(2) -0.0027(17) -0.0027(19)
C21 0.034(2) 0.031(2) 0.025(2) -0.001(2) -0.0040(18) -0.0063(19)

loop_
_atom_type_symbol
_atom_type_description
_atom_type_scat_dispersion_real
_atom_type_scat_dispersion_imag
_atom_type_scat_source
C C 0.003 0.002
;
International Tables for Crystallography
(1992, Vol. C, Tables 4.2.6.8 and 6.1.1.4)
;
H H 0.000 0.000
;
International Tables for Crystallography
(1992, Vol. C, Table 6.1.1.4)
;
N N 0.006 0.003
;
International Tables for Crystallography
(1992, Vol. C, Tables 4.2.6.8 and 6.1.1.4)
;
O O 0.011 0.006
;
International Tables for Crystallography
(1992, Vol. C, Tables 4.2.6.8 and 6.1.1.4)
;

loop_
_geom_angle_atom_site_label_1
_geom_angle_atom_site_label_2
_geom_angle_atom_site_label_3
_geom_angle
_geom_angle_publ_flag
C1 O1 C9 123.5(3) no
C16 O4 C17 114.8(3) no
C7 N1 C18 120.9(3) yes
C7 N1 C20 120.8(3) yes
C18 N1 C20 117.4(3) yes
O1 C1 O2 114.3(3) no
O1 C1 C2 117.6(3) no
O2 C1 C2 128.1(3) no
C1 C2 C3 117.9(3) no
C1 C2 C10 120.2(3) no
C3 C2 C10 121.9(3) no
C2 C3 C4 123.4(3) no
C3 C4 C5 125.5(3) no
C3 C4 C9 118.6(3) no
C5 C4 C9 115.9(3) no
C4 C5 C6 122.2(3) no
C5 C6 C7 120.8(3) no
N1 C7 C6 120.9(3) no
N1 C7 C8 121.3(3) no
C6 C7 C8 117.8(3) no
C7 C8 C9 119.4(3) no
O1 C9 C4 118.8(3) no
O1 C9 C8 117.3(3) no
C4 C9 C8 123.9(3) no
C2 C10 C11 123.3(3) no
C2 C10 C15 119.7(3) no
C11 C10 C15 117.0(3) no
C10 C11 C12 121.5(3) no
C11 C12 C13 120.1(3) no
C12 C13 C14 119.2(3) no
C12 C13 C16 122.7(3) no
C14 C13 C16 118.1(3) no
C13 C14 C15 120.5(3) no
C10 C15 C14 121.7(3) no
O3 C16 O4 122.5(3) no
O3 C16 C13 124.7(3) no
O4 C16 C13 112.8(3) no
N1 C18 C19 113.6(3) no
N1 C20 C21 114.8(3) no
C2 C3 H1 118.5 no
C4 C3 H1 118.2 no
C4 C5 H2 118.9 no
C6 C5 H2 118.9 no
C5 C6 H3 119.6 no
C7 C6 H3 119.6 no
C7 C8 H4 120.2 no
C9 C8 H4 120.4 no
C10 C11 H5 119.4 no
C12 C11 H5 119.1 no
C11 C12 H6 119.9 no
C13 C12 H6 120.0 no
C13 C14 H7 119.8 no
C15 C14 H7 119.7 no
C10 C15 H8 119.0 no
C14 C15 H8 119.2 no
O4 C17 H9 109.1 no
O4 C17 H10 109.3 no
O4 C17 H11 110.0 no
H9 C17 H10 109.5 no
H9 C17 H11 109.5 no
H10 C17 H11 109.5 no
N1 C18 H12 108.6 no
N1 C18 H13 108.2 no
C19 C18 H12 108.3 no
C19 C18 H13 108.6 no
H12 C18 H13 109.5 no
C18 C19 H14 109.3 no
C18 C19 H15 109.5 no
C18 C19 H16 109.6 no
H14 C19 H15 109.5 no
H14 C19 H16 109.5 no
H15 C19 H16 109.5 no
N1 C20 H17 108.0 no
N1 C20 H18 108.4 no
C21 C20 H17 108.0 no
C21 C20 H18 108.2 no
H17 C20 H18 109.5 no
C20 C21 H19 109.9 no
C20 C21 H20 109.2 no
C20 C21 H21 109.4 no
H19 C21 H20 109.5 no
H19 C21 H21 109.5 no
H20 C21 H21 109.5 no

loop_
_geom_bond_atom_site_label_1
_geom_bond_atom_site_label_2
_geom_bond_distance
_geom_bond_publ_flag
O1 C1 1.398(4) yes
O1 C9 1.375(4) yes
O2 C1 1.209(4) yes
O3 C16 1.207(5) no
O4 C16 1.353(5) no
O4 C17 1.446(4) no
N1 C7 1.376(4) yes
N1 C18 1.462(5) yes
N1 C20 1.464(5) yes
C1 C2 1.457(5) yes
C2 C3 1.363(5) yes
C2 C10 1.480(5) yes
C3 C4 1.413(4) yes
C4 C5 1.397(5) yes
C4 C9 1.402(5) yes
C5 C6 1.367(5) yes
C6 C7 1.421(5) yes
C7 C8 1.405(5) yes
C8 C9 1.368(5) yes
C10 C11 1.399(5) no
C10 C15 1.400(5) no
C11 C12 1.395(5) no
C12 C13 1.386(5) no
C13 C14 1.388(5) no
C13 C16 1.479(5) no
C14 C15 1.382(5) no
C18 C19 1.519(6) no
C20 C21 1.521(5) no
C3 H1 0.950 no
C5 H2 0.950 no
C6 H3 0.950 no
C8 H4 0.950 no
C11 H5 0.950 no
C12 H6 0.950 no
C14 H7 0.950 no
C15 H8 0.950 no
C17 H9 0.950 no
C17 H10 0.950 no
C17 H11 0.950 no
C18 H12 0.950 no
C18 H13 0.950 no
C19 H14 0.950 no
C19 H15 0.950 no
C19 H16 0.950 no
C20 H17 0.950 no
C20 H18 0.950 no
C21 H19 0.950 no
C21 H20 0.950 no
C21 H21 0.950 no

loop_
_geom_contact_atom_site_label_1
_geom_contact_atom_site_label_2
_geom_contact_distance
_geom_contact_site_symmetry_2
_geom_contact_publ_flag
O1 N1 3.387(4) 1_655 no
O1 C5 3.522(4) 3_556 no
O1 C18 3.482(4) 1_655 no
O2 C3 3.070(4) 3_656 no
O2 C4 3.558(4) 3_656 no
O2 C5 3.497(4) 3_656 no
O2 C6 3.569(4) 3_556 no
O2 C7 3.579(4) 1_655 no
O2 C8 3.432(4) 1_655 no
O3 C18 3.529(5) 3_646 no
O3 C19 3.335(5) 3_646 no
O4 C21 3.441(5) 3_656 no
O4 C21 3.482(4) 4_555 no
N1 O1 3.387(4) 1_455 no
N1 C1 3.316(5) 1_455 no
C1 N1 3.316(5) 1_655 no
C1 C7 3.444(5) 1_655 no
C2 C6 3.542(5) 1_655 no
C2 C7 3.506(5) 1_655 no
C3 O2 3.070(4) 3_646 no
C3 C13 3.354(5) 1_455 yes
C3 C16 3.593(5) 1_455 no
C4 O2 3.558(4) 3_646 no
C4 C20 3.476(5) 1_655 no
C5 O1 3.522(4) 3_546 no
C5 O2 3.497(4) 3_646 no
C5 C10 3.506(5) 1_455 no
C5 C14 3.482(5) 1_455 no
C5 C15 3.194(5) 1_455 yes
C6 O2 3.569(4) 3_546 no
C6 C2 3.542(5) 1_455 no
C6 C10 3.541(5) 1_455 no
C6 C15 3.526(5) 1_455 no
C7 O2 3.579(4) 1_455 no
C7 C1 3.444(5) 1_455 no
C7 C2 3.506(5) 1_455 no
C8 O2 3.432(4) 1_455 no
C9 C20 3.451(5) 1_655 no
C10 C5 3.506(5) 1_655 no
C10 C6 3.541(5) 1_655 no
C13 C3 3.354(5) 1_655 no
C14 C5 3.482(5) 1_655 no
C15 C5 3.194(5) 1_655 no
C15 C6 3.526(5) 1_655 no
C16 C3 3.593(5) 1_655 no
C16 C21 3.493(5) 4_555 no
C17 C21 3.556(5) 4_655 no
C18 O1 3.482(4) 1_455 no
C18 O3 3.529(5) 3_656 no
C19 O3 3.335(5) 3_656 no
C20 C4 3.476(5) 1_455 no
C20 C9 3.451(5) 1_455 no
C21 O4 3.441(5) 3_646 no
C21 O4 3.482(4) 4_554 no
C21 C16 3.493(5) 4_554 no
C21 C17 3.556(5) 4_654 no
O1 H2 2.784 3_556 no
O1 H3 3.215 3_556 no
O1 H7 3.525 3_656 no
O1 H8 2.897 3_656 no
O1 H12 3.196 1_655 no
O1 H13 3.295 1_655 no
O1 H17 3.581 1_655 no
O1 H18 3.426 1_655 no
O2 H1 2.488 3_656 no
O2 H2 2.958 3_656 no
O2 H3 2.807 3_556 no
O2 H4 3.357 1_655 no
O2 H8 2.750 3_656 no
O2 H13 3.001 1_655 no
O2 H17 3.089 3_556 no
O3 H1 3.325 1_655 no
O3 H8 3.493 1_655 no
O3 H13 2.987 3_646 no
O3 H14 3.053 3_646 no
O3 H15 3.030 3_646 no
O3 H15 3.544 4_555 no
O3 H16 3.562 4_555 no
O3 H18 3.495 4_555 no
O3 H20 3.193 4_555 no
O4 H9 2.931 2_457 no
O4 H19 3.165 3_656 no
O4 H19 2.919 4_555 no
O4 H20 3.181 4_555 no
O4 H21 2.933 3_656 no
C1 H1 3.594 3_656 no
C1 H2 3.566 3_556 no
C1 H3 3.001 3_556 no
C1 H8 3.300 3_656 no
C1 H13 3.296 1_655 no
C2 H17 3.461 1_655 no
C3 H17 3.038 1_655 no
C4 H17 2.855 1_655 no
C4 H18 3.328 1_655 no
C5 H5 3.140 3_646 no
C5 H8 3.316 1_455 no
C5 H17 3.315 1_655 no
C6 H6 3.456 3_646 no
C6 H8 3.454 1_455 no
C8 H2 3.371 3_556 no
C8 H7 3.517 3_656 no
C8 H18 3.252 1_655 no
C9 H2 3.286 3_556 no
C9 H17 3.187 1_655 no
C9 H18 3.038 1_655 no
C10 H11 3.153 1_455 no
C11 H2 3.428 3_656 no
C11 H11 3.172 1_455 no
C11 H17 3.579 3_556 no
C11 H19 3.212 3_556 no
C12 H9 3.152 2_457 no
C12 H11 3.114 1_455 no
C12 H19 3.543 3_556 no
C12 H21 3.480 3_656 no
C13 H1 3.219 1_655 no
C13 H11 3.011 1_455 no
C13 H20 3.146 4_555 no
C14 H1 3.356 1_655 no
C14 H2 3.252 1_655 no
C14 H4 3.417 3_646 no
C14 H11 2.957 1_455 no
C14 H16 3.327 4_555 no
C15 H2 3.149 1_655 no
C15 H11 3.023 1_455 no
C16 H1 3.242 1_655 no
C16 H19 3.280 4_555 no
C16 H20 2.882 4_555 no
C17 H6 3.323 2_557 no
C17 H16 3.289 4_655 no
C17 H19 3.127 3_656 no
C17 H19 3.158 4_555 no
C17 H20 3.030 4_655 no
C17 H21 3.565 3_656 no
C17 H21 3.192 4_655 no
C18 H14 3.588 2_456 no
C19 H7 3.370 4_554 no
C19 H10 3.583 4_654 no
C19 H12 3.375 2_556 no
C19 H14 3.165 2_456 no
C19 H15 3.108 2_556 no
C20 H5 3.383 3_546 no
C20 H10 3.540 4_554 no
C21 H5 3.383 3_546 no
C21 H6 3.482 3_646 no
C21 H9 3.203 3_646 no
C21 H9 3.309 4_654 no
C21 H10 3.394 4_554 no
C21 H10 3.440 4_654 no
C21 H11 3.336 4_654 no
H1 O2 2.488 3_646 no
H1 O3 3.325 1_455 no
H1 C1 3.594 3_646 no
H1 C13 3.219 1_455 no
H1 C14 3.356 1_455 no
H1 C16 3.242 1_455 no
H1 H7 3.418 1_455 no
H1 H13 3.242 3_546 no
H1 H17 3.418 1_655 no
H2 O1 2.784 3_546 no
H2 O2 2.958 3_646 no
H2 C1 3.566 3_546 no
H2 C8 3.371 3_546 no
H2 C9 3.286 3_546 no
H2 C11 3.428 3_646 no
H2 C14 3.252 1_455 no
H2 C15 3.149 1_455 no
H2 H4 3.072 3_546 no
H2 H5 2.791 3_646 no
H2 H7 3.301 1_455 no
H2 H8 3.130 1_455 no
H3 O1 3.215 3_546 no
H3 O2 2.807 3_546 no
H3 C1 3.001 3_546 no
H3 H5 3.525 3_546 no
H3 H6 3.069 3_646 no
H3 H8 3.385 1_455 no
H4 O2 3.357 1_455 no
H4 C14 3.417 3_656 no
H4 H2 3.072 3_556 no
H4 H7 2.636 3_656 no
H4 H12 3.574 1_655 no
H4 H18 3.582 1_655 no
H5 C5 3.140 3_656 no
H5 C20 3.383 3_556 no
H5 C21 3.383 3_556 no
H5 H2 2.791 3_656 no
H5 H3 3.525 3_556 no
H5 H17 2.724 3_556 no
H5 H19 2.887 3_556 no
H5 H21 3.437 3_556 no
H6 C6 3.456 3_656 no
H6 C17 3.323 2_45 no
H6 C21 3.482 3_656 no
H6 H3 3.069 3_656 no
H6 H9 2.545 2_457 no
H6 H10 3.287 2_457 no
H6 H19 3.478 3_556 no
H6 H21 2.551 3_656 no
H7 O1 3.525 3_646 no
H7 C8 3.517 3_646 no
H7 C19 3.370 4_555 no
H7 H1 3.418 1_655 no
H7 H2 3.301 1_655 no
H7 H4 2.636 3_646 no
H7 H11 3.441 1_455 no
H7 H12 3.531 3_546 no
H7 H13 3.397 3_646 no
H7 H14 3.101 3_646 no
H7 H15 2.894 4_555 no
H7 H16 2.964 4_555 no
H8 O1 2.897 3_646 no
H8 O2 2.750 3_646 no
H8 O3 3.493 1_455 no
H8 C1 3.300 3_646 no
H8 C5 3.316 1_655 no
H8 C6 3.454 1_655 no
H8 H2 3.130 1_655 no
H8 H3 3.385 1_655 no
H8 H11 3.533 1_455 no
H8 H12 3.483 3_546 no
H8 H13 3.057 3_546 no
H9 O4 2.931 2_557 no
H9 C12 3.152 2_557 no
H9 C21 3.203 3_656 no
H9 C21 3.309 4_655 no
H9 H6 2.545 2_557 no
H9 H9 3.542 2_457 no
H9 H9 3.542 2_557 no
H9 H19 2.601 3_656 no
H9 H19 3.181 4_555 no
H9 H20 3.270 3_656 no
H9 H20 2.995 4_655 no
H9 H21 3.254 3_656 no
H9 H21 2.791 4_655 no
H10 C19 3.583 4_655 no
H10 C20 3.540 4_555 no
H10 C21 3.394 4_555 no
H10 C21 3.440 4_655 no
H10 H6 3.287 2_557 no
H10 H14 3.524 4_655 no
H10 H16 2.821 4_655 no
H10 H18 2.858 4_555 no
H10 H19 2.839 4_555 no
H10 H20 3.418 4_555 no
H10 H20 2.967 4_655 no
H10 H21 3.037 4_655 no
H11 C10 3.153 1_655 no
H11 C11 3.172 1_655 no
H11 C12 3.114 1_655 no
H11 C13 3.011 1_655 no
H11 C14 2.957 1_655 no
H11 C15 3.023 1_655 no
H11 C21 3.336 4_655 no
H11 H7 3.441 1_655 no
H11 H8 3.533 1_655 no
H11 H16 2.885 4_655 no
H11 H19 3.212 3_656 no
H11 H20 2.625 4_655 no
H11 H21 3.228 4_655 no
H12 O1 3.196 1_455 no
H12 C19 3.375 2_456 no
H12 H4 3.574 1_455 no
H12 H7 3.531 3_556 no
H12 H8 3.483 3_556 no
H12 H14 3.070 2_456 no
H12 H15 2.915 2_456 no
H13 O1 3.295 1_455 no
H13 O2 3.001 1_455 no
H13 O3 2.987 3_656 no
H13 C1 3.296 1_455 no
H13 H1 3.242 3_556 no
H13 H7 3.397 3_656 no
H13 H8 3.057 3_556 no
H14 O3 3.053 3_656 no
H14 C18 3.588 2_556 no
H14 C19 3.165 2_556 no
H14 H7 3.101 3_656 no
H14 H10 3.524 4_654 no
H14 H12 3.070 2_556 no
H14 H15 2.286 2_556 no
H14 H16 3.575 2_556 no
H15 O3 3.030 3_656 no
H15 O3 3.544 4_554 no
H15 C19 3.108 2_456 no
H15 H7 2.894 4_554 no
H15 H12 2.915 2_556 no
H15 H14 2.286 2_456 no
H15 H15 3.252 2_456 no
H15 H15 3.252 2_556 no
H15 H16 3.440 2_456 no
H16 O3 3.562 4_554 no
H16 C14 3.327 4_554 no
H16 C17 3.289 4_654 no
H16 H7 2.964 4_554 no
H16 H10 2.821 4_654 no
H16 H11 2.885 4_654 no
H16 H14 3.575 2_456 no
H16 H15 3.440 2_556 no
H17 O1 3.581 1_455 no
H17 O2 3.089 3_546 no
H17 C2 3.461 1_455 no
H17 C3 3.038 1_455 no
H17 C4 2.855 1_455 no
H17 C5 3.315 1_455 no
H17 C9 3.187 1_455 no
H17 C11 3.579 3_546 no
H17 H1 3.418 1_455 no
H17 H5 2.724 3_546 no
H18 O1 3.426 1_455 no
H18 O3 3.495 4_554 no
H18 C4 3.328 1_455 no
H18 C8 3.252 1_455 no
H18 C9 3.038 1_455 no
H18 H4 3.582 1_455 no
H18 H10 2.858 4_554 no
H19 O4 3.165 3_646 no
H19 O4 2.919 4_554 no
H19 C11 3.212 3_546 no
H19 C12 3.543 3_546 no
H19 C16 3.280 4_554 no
H19 C17 3.127 3_646 no
H19 C17 3.158 4_554 no
H19 H5 2.887 3_546 no
H19 H6 3.478 3_546 no
H19 H9 2.601 3_646 no
H19 H9 3.181 4_554 no
H19 H10 2.839 4_554 no
H19 H11 3.212 3_646 no
H20 O3 3.193 4_554 no
H20 O4 3.181 4_554 no
H20 C13 3.146 4_554 no
H20 C16 2.882 4_554 no
H20 C17 3.030 4_654 no
H20 H9 3.270 3_646 no
H20 H9 2.995 4_654 no
H20 H10 3.418 4_554 no
H20 H10 2.967 4_654 no
H20 H11 2.625 4_654 no
H21 O4 2.933 3_646 no
H21 C12 3.480 3_646 no
H21 C17 3.565 3_646 no
H21 C17 3.192 4_654 no
H21 H5 3.437 3_546 no
H21 H6 2.551 3_646 no
H21 H9 3.254 3_646 no
H21 H9 2.791 4_654 no
H21 H10 3.037 4_654 no
H21 H11 3.228 4_654 no

loop_
_geom_hbond_atom_site_label_D
_geom_hbond_atom_site_label_H
_geom_hbond_atom_site_label_A
_geom_hbond_site_symmetry_A
_geom_hbond_distance_DH
_geom_hbond_distance_HA
_geom_hbond_distance_DA
_geom_hbond_angle_DHA
_geom_hbond_publ_flag
C3 H1 O2 3_646 0.95 2.488 3.070(4) 119.5(3) yes
C20 H17 C4 1_455 0.95 2.855 3.476(5) 123.9(3) yes
C21 H20 C16 4_554 0.95 2.882 3.493(5) 123.2(4) yes

loop_
_geom_torsion_atom_site_label_1
_geom_torsion_atom_site_label_2
_geom_torsion_atom_site_label_3
_geom_torsion_atom_site_label_4
_geom_torsion
_geom_torsion_publ_flag
C1 O1 C9 C4 2.2(5) no
C1 O1 C9 C8 -177.3(3) no
C9 O1 C1 O2 174.0(3) no
C9 O1 C1 C2 -4.8(5) no
C17 O4 C16 O3 0.3(5) no
C17 O4 C16 C13 -179.8(3) yes
C7 N1 C18 C19 78.4(4) yes
C18 N1 C7 C6 -174.9(3) no
C18 N1 C7 C8 7.0(5) no
C7 N1 C20 C21 -75.3(4) yes
C20 N1 C7 C6 -6.2(5) no
C20 N1 C7 C8 175.8(3) no
C18 N1 C20 C21 93.9(4) no
C20 N1 C18 C19 -90.7(4) no
O1 C1 C2 C3 3.3(5) no
O1 C1 C2 C10 -178.7(3) no
O2 C1 C2 C3 -175.3(3) no
O2 C1 C2 C10 2.7(6) no
C1 C2 C3 C4 0.7(5) no
C1 C2 C10 C11 17.1(5) no
C1 C2 C10 C15 -161.6(3) no
C3 C2 C10 C11 -164.9(3) yes
C3 C2 C10 C15 16.3(5) yes
C10 C2 C3 C4 -177.4(3) no
C2 C3 C4 C5 176.6(3) no
C2 C3 C4 C9 -3.3(5) no
C3 C4 C5 C6 178.4(3) no
C3 C4 C9 O1 1.9(5) no
C3 C4 C9 C8 -178.6(3) no
C5 C4 C9 O1 -178.0(3) no
C5 C4 C9 C8 1.4(5) no
C9 C4 C5 C6 -1.6(5) no
C4 C5 C6 C7 -0.7(5) no
C5 C6 C7 N1 -174.9(3) no
C5 C6 C7 C8 3.3(5) no
N1 C7 C8 C9 174.7(3) no
C6 C7 C8 C9 -3.4(5) no
C7 C8 C9 O1 -179.4(3) no
C7 C8 C9 C4 1.1(5) no
C2 C10 C11 C12 -178.5(3) no
C2 C10 C15 C14 178.8(3) no
C11 C10 C15 C14 -0.1(4) no
C15 C10 C11 C12 0.3(5) no
C10 C11 C12 C13 -0.3(5) no
C11 C12 C13 C14 0.0(5) no
C11 C12 C13 C16 177.8(3) no
C12 C13 C14 C15 0.2(4) no
C12 C13 C16 O3 -173.6(3) no
C12 C13 C16 O4 6.5(5) yes
C14 C13 C16 O3 4.2(5) yes
C14 C13 C16 O4 -175.7(3) no
C16 C13 C14 C15 -177.7(3) no
C13 C14 C15 C10 -0.2(4) no

loop_
_cod_related_entry_id
_cod_related_entry_database
_cod_related_entry_code
1 ChemSpider 8817030
